data_1510357
loop_
_publ_author_name
'Grin', Yu.'
'Peters, K.'
'Ellner, M.'
'Predel, B.'

_publ_section_title
;
 The crystal structure of Yb3 Au5.5 Ga5.5 - a novel derivative of the La3
 Al11 type of structure
;
_journal_name_full 'Journal of Alloys Compd.'
_journal_page_first 209
_journal_page_last 215
_journal_paper_doi 10.1016/0925-8388(93)90886-R
_journal_volume 201
_journal_year 1993
_chemical_formula_sum 'Au11.25 Ga10.75 Yb6'
_space_group_IT_number 25
_symmetry_space_group_name_Hall 'P 2 -2'
_symmetry_space_group_name_H-M 'P m m 2'
_cell_angle_alpha 90
_cell_angle_beta 90
_cell_angle_gamma 90
_cell_formula_units_Z 2
_cell_length_a 4.4746
_cell_length_b 13.294
_cell_length_c 18.067
_cell_volume 1074.722
_citation_journal_id_ASTM JALCEU
_cod_data_source_file gold_432.cif
_cod_data_source_block Au11.25Ga10.75Yb6
_cod_original_cell_volume 1074.721
_cod_database_code 1510357

loop_
_symmetry_equiv_pos_as_xyz
x,y,z
-x,-y,z
-x,y,z
x,-y,z

loop_
_atom_site_label
_atom_site_type_symbol
_atom_site_fract_x
_atom_site_fract_y
_atom_site_fract_z
_atom_site_occupancy
_atom_site_U_iso_or_equiv
Au7 Au 0 0.3451 0.1814 1 0.0
Au12 Au 0.5 0.1477 0.4391 1 0.0
Ga14 Ga 0.5 0.373 0.8933 1 0.0
Au11 Au 0.5 0.3636 0.6059 1 0.0
Au13 Au 0 0 0.2499 0.76 0.0
Ga9 Ga 0.5 0.5 0.4961 1 0.0
Au14 Au 0.5 0 0.3397 0.36 0.0
Au4 Au 0.5 0 0.6635 1 0.0
Yb2 Yb 0 0 0.5099 1 0.0
Yb4 Yb 0.5 0.5 0.7434 1 0.0
Ga2 Ga 0.5 0 0.3397 0.64 0.0
Au3 Au 0.5 0 0.8461 1 0.0
Au1 Au 0 0.5 0.5913 1 0.0
Au8 Au 0 0.1396 0.8628 1 0.0
Ga1 Ga 0 0 0.2499 0.24 0.0
Yb7 Yb 0.5 0.2069 0.7557 1 0.0
Ga13 Ga 0.5 0.3531 0.112 1 0.0
Ga10 Ga 0 0.1435 0.1465 1 0.0
Au16 Au 0 0.1383 0.361 0.33 0.0
Au10 Au 0.5 0.1562 0.0704 1 0.0
Ga12 Ga 0 0.3313 0.6751 1 0.0
Ga6 Ga 0 0.5 0.0945 1 0.0
Ga5 Ga 0 0 0.7559 1 0.0
Au6 Au 0 0.3527 0.8137 1 0.0
Au2 Au 0 0.5 0.4111 1 0.0
Au9 Au 0.5 0.3653 0.3904 1 0.0
Yb5 Yb 0 0.293 0.4983 1 0.0
Yb1 Yb 0 0 0 1 0.0
Ga16 Ga 0.5 0.1711 0.9293 1 0.0
Ga8 Ga 0.5 0 0.1624 1 0.0
Yb6 Yb 0 0.2971 0.9989 1 0.0
Ga15 Ga 0.5 0.1672 0.5806 1 0.0
Yb8 Yb 0.5 0.205 0.2541 1 0.0
Ga11 Ga 0 0.3344 0.3226 1 0.0
Ga4 Ga 0 0.1383 0.361 0.67 0.0
Ga7 Ga 0 0.5 0.9105 1 0.0
Ga3 Ga 0.5 0.5 0.0054 0.25 0.0
Au15 Au 0.5 0.5 0.0054 0.75 0.0
Yb3 Yb 0.5 0.5 0.254 1 0.0
Au5 Au 0 0.1354 0.6507 1 0.0
